data_8103199
loop_
_publ_author_name
'Fu-Lin Zhou'
'Zhi-Hua Du'

_publ_section_title
;
 Crystal structure of
 catena-(hexakis(?2-3,5-dinitrobenzoate-O,O')-tetrakis(dimethylsulfoxide-O)dineodymium(III),
 Nd2[(C7H3N2O6)6(C2H6SO)4]
;
_journal_issue 4
_journal_name_full 'Zeitschrift f\"ur Kristallographie - New Crystal Structures'
_journal_page_first 471
_journal_volume 226
_journal_year 2011
_chemical_formula_sum 'C50 H42 N12 Nd2 O40 S4'
_chemical_formula_weight 1867.68
_space_group_IT_number 2
_symmetry_cell_setting triclinic
_symmetry_space_group_name_Hall '-P 1'
_symmetry_space_group_name_H-M 'P -1'
_atom_sites_solution_hydrogens geom
_atom_sites_solution_primary direct
_atom_sites_solution_secondary difmap
_audit_creation_method SHELXL-97
_cell_angle_alpha 76.705(7)
_cell_angle_beta 84.256(6)
_cell_angle_gamma 60.370(4)
_cell_formula_units_Z 2
_cell_length_a 14.216(4)
_cell_length_b 14.255(6)
_cell_length_c 20.026(9)
_cell_measurement_reflns_used 9842
_cell_measurement_temperature 296(2)
_cell_measurement_theta_max 28.70
_cell_measurement_theta_min 2.64
_cell_volume 3433(2)
_computing_cell_refinement 'Bruker SAINT'
_computing_data_collection 'Bruker APEX2'
_computing_data_reduction 'Bruker SAINT'
_computing_molecular_graphics 'Bruker SHELXTL'
_computing_publication_material 'Bruker SHELXTL'
_computing_structure_refinement 'SHELXL-97 (Sheldrick, 2008)'
_computing_structure_solution 'SHELXS-97 (Sheldrick, 2008)'
_diffrn_ambient_temperature 296(2)
_diffrn_measured_fraction_theta_full 0.978
_diffrn_measured_fraction_theta_max 0.978
_diffrn_measurement_device_type 'Bruker APEX-II CCD'
_diffrn_measurement_method '\f and \w scans'
_diffrn_radiation_monochromator graphite
_diffrn_radiation_source 'fine-focus sealed tube'
_diffrn_radiation_type MoK\a
_diffrn_radiation_wavelength 0.71073
_diffrn_reflns_av_R_equivalents 0.0232
_diffrn_reflns_av_sigmaI/netI 0.0451
_diffrn_reflns_limit_h_max 12
_diffrn_reflns_limit_h_min -16
_diffrn_reflns_limit_k_max 13
_diffrn_reflns_limit_k_min -16
_diffrn_reflns_limit_l_max 21
_diffrn_reflns_limit_l_min -23
_diffrn_reflns_number 17140
_diffrn_reflns_theta_full 25.00
_diffrn_reflns_theta_max 25.00
_diffrn_reflns_theta_min 1.04
_exptl_absorpt_coefficient_mu 1.728
_exptl_absorpt_correction_T_max 0.7237
_exptl_absorpt_correction_T_min 0.6621
_exptl_absorpt_correction_type multi-scan
_exptl_absorpt_process_details SADABS
_exptl_crystal_colour Colorless
_exptl_crystal_density_diffrn 1.807
_exptl_crystal_density_method 'not measured'
_exptl_crystal_description Block
_exptl_crystal_F_000 1860
_exptl_crystal_size_max 0.26
_exptl_crystal_size_mid 0.24
_exptl_crystal_size_min 0.20
_refine_diff_density_max 3.359
_refine_diff_density_min -1.644
_refine_diff_density_rms 0.152
_refine_ls_extinction_method none
_refine_ls_goodness_of_fit_ref 1.070
_refine_ls_hydrogen_treatment constr
_refine_ls_matrix_type full
_refine_ls_number_parameters 973
_refine_ls_number_reflns 11798
_refine_ls_number_restraints 21
_refine_ls_restrained_S_all 1.073
_refine_ls_R_factor_all 0.0646
_refine_ls_R_factor_gt 0.0583
_refine_ls_shift/su_max 0.001
_refine_ls_shift/su_mean 0.000
_refine_ls_structure_factor_coef Fsqd
_refine_ls_weighting_details 'calc w=1/[\s^2^(Fo^2^)+(0.0567P)^2^+42.3607P] where P=(Fo^2^+2Fc^2^)/3'
_refine_ls_weighting_scheme calc
_refine_ls_wR_factor_gt 0.1574
_refine_ls_wR_factor_ref 0.1601
_reflns_number_gt 10282
_reflns_number_total 11798
_reflns_threshold_expression >2sigma(I)
_cod_data_source_file 1267-3494.cff
_cod_data_source_block a
_cod_depositor_comments
;
The following automatic conversions were performed:

'_symmetry_cell_setting' value 'Triclinic' changed to 'triclinic'
according to /home/saulius/struct/CIF-dictionaries/cif_core.dic
dictionary named 'cif_core.dic' version 2.4.1 from
2010-06-29.

'_exptl_absorpt_correction_type' value 'Multi-scan'
changed to 'multi-scan' according to
/home/saulius/struct/CIF-dictionaries/cif_core.dic dictionary named
'cif_core.dic' version 2.4.1 from
2010-06-29.

'_refine_ls_hydrogen_treatment' value 'CONSTR' changed
to 'constr' according to
/home/saulius/struct/CIF-dictionaries/cif_core.dic dictionary named
'cif_core.dic' version 2.4.1 from 2010-06-29.

Automatic conversion script
Id: cif_fix_values 1715 2011-07-08 13:25:40Z adriana 
;
_cod_original_sg_symbol_H-M P-1
_cod_database_code 8103199

loop_
_symmetry_equiv_pos_as_xyz
'x, y, z'
'-x, -y, -z'

loop_
_atom_site_label
_atom_site_type_symbol
_atom_site_fract_x
_atom_site_fract_y
_atom_site_fract_z
_atom_site_U_iso_or_equiv
_atom_site_adp_type
_atom_site_occupancy
_atom_site_symmetry_multiplicity
_atom_site_calc_flag
_atom_site_refinement_flags
Nd1 Nd 1.06571(3) 0.48293(3) 0.39393(2) 0.02253(12) Uani 1 1 d .
Nd2 Nd 1.05429(3) 0.45281(3) 0.10539(2) 0.02261(12) Uani 1 1 d .
S1 S 1.2133(2) 0.6374(2) 0.37196(14) 0.0469(6) Uani 1 1 d .
S2 S 1.2561(2) 0.2124(2) 0.36798(16) 0.0539(7) Uani 1 1 d .
S3 S 1.2536(2) 0.5219(2) 0.13872(18) 0.0582(7) Uani 1 1 d .
S4 S 1.1909(2) 0.15318(18) 0.12314(12) 0.0397(5) Uani 1 1 d .
O1 O 1.2130(5) 0.5327(5) 0.3706(3) 0.0386(14) Uani 1 1 d .
O2 O 1.2375(5) 0.3195(5) 0.3808(4) 0.0474(17) Uani 1 1 d .
O3 O 1.2281(5) 0.4390(6) 0.1239(4) 0.0517(18) Uani 1 1 d .
O4 O 1.1963(5) 0.2547(5) 0.1295(3) 0.0350(13) Uani 1 1 d .
O5 O 0.9906(5) 0.6656(4) 0.4217(3) 0.0317(13) Uani 1 1 d .
O6 O 1.0325(5) 0.6003(5) 0.2839(3) 0.0333(13) Uani 1 1 d .
O7 O 1.0379(5) 0.3361(5) 0.4666(3) 0.0367(14) Uani 1 1 d .
O9 O 1.0214(5) 0.5796(5) 0.1799(3) 0.0374(14) Uani 1 1 d .
O10 O 1.0236(5) 0.3698(5) 0.2147(3) 0.0363(14) Uani 1 1 d .
O11 O 0.9744(5) 0.3464(5) 0.0765(3) 0.0321(13) Uani 1 1 d .
O12 O 0.8655(5) 0.5703(5) 0.3843(3) 0.0336(13) Uani 1 1 d .
O13 O 0.8588(4) 0.5564(5) 0.4960(3) 0.0343(13) Uani 1 1 d .
O14 O 0.5035(7) 0.7138(10) 0.6002(5) 0.089(3) Uani 1 1 d .
O15 O 0.3651(10) 0.8369(10) 0.5361(6) 0.106(3) Uani 1 1 d U
O16 O 0.3834(10) 0.8442(10) 0.2927(6) 0.100(3) Uani 1 1 d U
O17 O 0.5355(8) 0.7894(9) 0.2461(4) 0.084(3) Uani 1 1 d .
O18 O 0.7167(8) 0.8895(8) 0.3733(5) 0.086(3) Uani 1 1 d .
O19 O 0.5720(8) 0.9820(10) 0.3142(6) 0.117(4) Uani 1 1 d .
O20 O 0.7259(9) 0.8768(10) 0.0307(5) 0.104(4) Uani 1 1 d .
O21 O 0.5754(8) 0.9680(10) 0.0748(6) 0.117(4) Uani 1 1 d .
O22 O 0.8541(4) 0.5615(5) 0.1158(3) 0.0338(13) Uani 1 1 d .
O23 O 0.5307(7) 0.8125(8) -0.1354(4) 0.084(3) Uani 1 1 d .
O24 O 0.3797(7) 0.8466(11) -0.0886(5) 0.111(4) Uani 1 1 d .
O25 O 0.3593(7) 0.7373(11) 0.1528(6) 0.112(4) Uani 1 1 d .
O26 O 0.5026(8) 0.6217(8) 0.2110(5) 0.086(3) Uani 1 1 d .
O27 O 1.1592(9) 1.0121(8) -0.1717(5) 0.091(3) Uani 1 1 d .
O28 O 1.2037(9) 0.8623(9) -0.2045(5) 0.085(3) Uani 1 1 d .
O29 O 1.1585(11) 0.9714(9) 0.0754(6) 0.109(4) Uani 1 1 d .
O30 O 1.0994(9) 0.8678(9) 0.1374(5) 0.088(3) Uani 1 1 d .
O31 O 1.0359(6) 0.6268(5) 0.0368(3) 0.0445(16) Uani 1 1 d .
O32 O 0.9993(9) 0.9847(8) 0.2771(5) 0.084(3) Uani 1 1 d .
O33 O 0.9331(11) 1.1367(8) 0.3127(6) 0.110(4) Uani 1 1 d .
O34 O 0.8183(8) 1.1450(7) 0.5469(6) 0.090(3) Uani 1 1 d .
O35 O 0.8113(11) 1.0086(9) 0.6077(6) 0.105(4) Uani 1 1 d .
O36 O 0.5843(8) 0.3744(11) 0.2079(6) 0.106(4) Uani 1 1 d .
O37 O 0.6045(10) 0.4081(10) 0.4408(6) 0.105(3) Uani 1 1 d U
O38 O 0.7462(9) 0.3925(10) 0.4754(5) 0.093(3) Uani 1 1 d .
O39 O 1.1323(5) 0.4179(5) -0.0041(3) 0.0344(13) Uani 1 1 d .
O40 O 1.0286(5) 0.3908(5) 0.3202(3) 0.0356(13) Uani 1 1 d .
O8 O 0.6929(7) 0.4004(7) 0.1343(5) 0.065(2) Uani 1 1 d .
C50 C 0.8277(7) 0.7740(7) 0.1540(5) 0.037(2) Uani 1 1 d .
H50A H 0.8634 0.7440 0.1164 0.045 Uiso 1 1 calc R
N1 N 0.4771(7) 0.8068(8) -0.0863(5) 0.058(2) Uani 1 1 d .
N2 N 0.4558(7) 0.6852(8) 0.1592(5) 0.060(2) Uani 1 1 d .
N3 N 0.6644(8) 0.3861(8) 0.1922(6) 0.064(3) Uani 1 1 d .
N4 N 0.6949(9) 0.3944(9) 0.4322(5) 0.063(3) Uani 1 1 d U
N5 N 0.4822(8) 0.7996(9) 0.2960(5) 0.068(3) Uani 1 1 d U
N6 N 0.4627(8) 0.7623(11) 0.5451(6) 0.079(3) Uani 1 1 d U
N7 N 0.8328(8) 1.0529(9) 0.5557(7) 0.068(3) Uani 1 1 d .
N8 N 0.9562(9) 1.0400(8) 0.3200(6) 0.067(3) Uani 1 1 d .
N9 N 1.1271(8) 0.9039(7) 0.0833(6) 0.057(2) Uani 1 1 d .
N10 N 1.1700(8) 0.9204(9) -0.1624(6) 0.063(3) Uani 1 1 d .
N11 N 0.6723(8) 0.9057(8) 0.0796(5) 0.061(2) Uani 1 1 d .
N12 N 0.6684(8) 0.9178(8) 0.3211(5) 0.060(2) Uani 1 1 d .
C1 C 1.3529(10) 0.5994(12) 0.3749(7) 0.073(4) Uani 1 1 d .
H1A H 1.3836 0.5531 0.4187 0.109 Uiso 1 1 calc R
H1B H 1.3597 0.6647 0.3684 0.109 Uiso 1 1 calc R
H1C H 1.3905 0.5601 0.3393 0.109 Uiso 1 1 calc R
C2 C 1.1823(12) 0.7188(11) 0.2883(7) 0.075(4) Uani 1 1 d .
H2A H 1.1074 0.7471 0.2779 0.113 Uiso 1 1 calc R
H2B H 1.2266 0.6746 0.2561 0.113 Uiso 1 1 calc R
H2C H 1.1961 0.7792 0.2852 0.113 Uiso 1 1 calc R
C3 C 1.3641(11) 0.1111(10) 0.4244(7) 0.078(4) Uani 1 1 d .
H3A H 1.3393 0.1094 0.4708 0.116 Uiso 1 1 calc R
H3B H 1.4218 0.1287 0.4194 0.116 Uiso 1 1 calc R
H3C H 1.3898 0.0402 0.4135 0.116 Uiso 1 1 calc R
C4 C 1.3217(13) 0.1989(12) 0.2903(7) 0.088(5) Uani 1 1 d .
H4A H 1.2715 0.2496 0.2537 0.133 Uiso 1 1 calc R
H4B H 1.3501 0.1248 0.2842 0.133 Uiso 1 1 calc R
H4C H 1.3800 0.2148 0.2900 0.133 Uiso 1 1 calc R
C5 C 1.3335(12) 0.4554(14) 0.2156(7) 0.087(4) Uani 1 1 d .
H5A H 1.2885 0.4498 0.2536 0.130 Uiso 1 1 calc R
H5B H 1.3656 0.4978 0.2231 0.130 Uiso 1 1 calc R
H5C H 1.3896 0.3829 0.2115 0.130 Uiso 1 1 calc R
C6 C 1.3602(12) 0.5160(14) 0.0809(8) 0.089(5) Uani 1 1 d .
H6A H 1.3311 0.5503 0.0351 0.134 Uiso 1 1 calc R
H6B H 1.4139 0.4404 0.0825 0.134 Uiso 1 1 calc R
H6C H 1.3927 0.5543 0.0941 0.134 Uiso 1 1 calc R
C7 C 1.1405(11) 0.1106(10) 0.2023(6) 0.068(3) Uani 1 1 d .
H7A H 1.0650 0.1619 0.2053 0.103 Uiso 1 1 calc R
H7B H 1.1795 0.1085 0.2395 0.103 Uiso 1 1 calc R
H7C H 1.1498 0.0385 0.2048 0.103 Uiso 1 1 calc R
C8 C 1.3269(9) 0.0466(8) 0.1318(6) 0.056(3) Uani 1 1 d .
H8A H 1.3659 0.0581 0.0917 0.085 Uiso 1 1 calc R
H8B H 1.3293 -0.0232 0.1369 0.085 Uiso 1 1 calc R
H8C H 1.3593 0.0468 0.1715 0.085 Uiso 1 1 calc R
C9 C 0.8765(7) 0.9925(8) 0.4999(5) 0.044(2) Uani 1 1 d .
C10 C 0.9042(7) 0.8826(7) 0.5130(5) 0.037(2) Uani 1 1 d .
H10A H 0.8985 0.8467 0.5571 0.045 Uiso 1 1 calc R
C11 C 0.9400(6) 0.8271(6) 0.4606(4) 0.0302(17) Uani 1 1 d .
C12 C 0.9536(8) 0.8802(7) 0.3968(5) 0.038(2) Uani 1 1 d .
H12A H 0.9783 0.8435 0.3606 0.046 Uiso 1 1 calc R
C13 C 0.9302(8) 0.9882(8) 0.3873(5) 0.046(2) Uani 1 1 d .
C14 C 0.8889(8) 1.0467(8) 0.4375(6) 0.049(3) Uani 1 1 d .
H14A H 0.8699 1.1209 0.4295 0.059 Uiso 1 1 calc R
C15 C 0.9870(6) 0.6278(6) 0.2277(4) 0.0230(15) Uani 1 1 d .
C16 C 1.0842(7) 0.7927(7) 0.0282(5) 0.0354(19) Uani 1 1 d .
H16A H 1.0671 0.7634 0.0712 0.042 Uiso 1 1 calc R
C17 C 1.1178(7) 0.8697(8) 0.0214(5) 0.041(2) Uani 1 1 d .
C18 C 1.1440(8) 0.9153(8) -0.0402(6) 0.048(2) Uani 1 1 d .
H18A H 1.1647 0.9688 -0.0442 0.058 Uiso 1 1 calc R
C19 C 1.1382(8) 0.8780(8) -0.0954(5) 0.046(2) Uani 1 1 d .
C20 C 1.1063(8) 0.8000(7) -0.0915(5) 0.040(2) Uani 1 1 d .
H20A H 1.1052 0.7754 -0.1304 0.048 Uiso 1 1 calc R
C21 C 1.0762(7) 0.7594(7) -0.0292(4) 0.0310(18) Uani 1 1 d .
C22 C 1.0419(6) 0.6722(6) -0.0225(4) 0.0282(17) Uani 1 1 d .
C23 C 0.6917(7) 0.6526(6) 0.0501(4) 0.0303(17) Uani 1 1 d .
C24 C 0.6318(7) 0.6493(7) 0.1072(5) 0.0366(19) Uani 1 1 d .
H24A H 0.6648 0.6156 0.1503 0.044 Uiso 1 1 calc R
C25 C 0.5202(8) 0.6975(8) 0.0996(5) 0.044(2) Uani 1 1 d .
C26 C 0.4662(8) 0.7515(9) 0.0376(5) 0.050(2) Uani 1 1 d .
H26A H 0.3913 0.7844 0.0337 0.060 Uiso 1 1 calc R
C27 C 0.5301(7) 0.7534(8) -0.0180(5) 0.041(2) Uani 1 1 d .
C28 C 0.6408(7) 0.7061(7) -0.0132(5) 0.0352(19) Uani 1 1 d .
H28A H 0.6811 0.7102 -0.0523 0.042 Uiso 1 1 calc R
C29 C 0.8131(6) 0.5965(6) 0.0567(4) 0.0277(17) Uani 1 1 d .
C30 C 0.8780(7) 0.3835(6) 0.2860(4) 0.0297(17) Uani 1 1 d .
C31 C 0.8355(7) 0.3855(7) 0.3510(5) 0.0333(18) Uani 1 1 d .
H31A H 0.8729 0.3853 0.3866 0.040 Uiso 1 1 calc R
C32 C 0.7380(8) 0.3877(7) 0.3627(5) 0.043(2) Uani 1 1 d .
C33 C 0.6803(9) 0.3878(9) 0.3119(6) 0.052(3) Uani 1 1 d .
H33A H 0.6142 0.3890 0.3207 0.062 Uiso 1 1 calc R
C34 C 0.7229(7) 0.3861(8) 0.2483(5) 0.044(2) Uani 1 1 d .
C35 C 0.8217(7) 0.3846(7) 0.2338(5) 0.0351(19) Uani 1 1 d .
H35A H 0.8489 0.3843 0.1896 0.042 Uiso 1 1 calc R
C36 C 0.8258(7) 0.7813(7) 0.2718(4) 0.0345(19) Uani 1 1 d .
H36A H 0.8606 0.7555 0.3143 0.041 Uiso 1 1 calc R
C37 C 0.9835(6) 0.3833(6) 0.2725(4) 0.0261(16) Uani 1 1 d .
C38 C 0.5330(8) 0.7541(8) 0.3642(5) 0.044(2) Uani 1 1 d .
C39 C 0.4713(7) 0.7789(8) 0.4205(6) 0.048(2) Uani 1 1 d .
H39A H 0.3965 0.8232 0.4166 0.058 Uiso 1 1 calc R
C40 C 0.5236(7) 0.7360(9) 0.4838(5) 0.046(2) Uani 1 1 d .
C41 C 0.6345(7) 0.6713(8) 0.4913(5) 0.040(2) Uani 1 1 d .
H41A H 0.6674 0.6429 0.5345 0.048 Uiso 1 1 calc R
C42 C 0.6954(6) 0.6498(6) 0.4329(4) 0.0274(17) Uani 1 1 d .
C43 C 0.6434(7) 0.6911(7) 0.3686(4) 0.0369(19) Uani 1 1 d .
H43A H 0.6837 0.6759 0.3291 0.044 Uiso 1 1 calc R
C44 C 0.8177(6) 0.5862(6) 0.4374(4) 0.0240(16) Uani 1 1 d .
C45 C 0.7234(8) 0.8630(8) 0.1473(5) 0.043(2) Uani 1 1 d .
C46 C 0.6704(8) 0.9112(8) 0.1998(5) 0.046(2) Uani 1 1 d .
H46A H 0.6005 0.9706 0.1942 0.055 Uiso 1 1 calc R
C47 C 0.7239(7) 0.8689(7) 0.2621(5) 0.040(2) Uani 1 1 d .
C48 C 0.8765(7) 0.7318(7) 0.2175(4) 0.0296(17) Uani 1 1 d .
C49 C 0.9661(6) 0.7080(6) 0.4730(4) 0.0275(17) Uani 1 1 d .

loop_
_atom_site_aniso_label
_atom_site_aniso_U_11
_atom_site_aniso_U_22
_atom_site_aniso_U_33
_atom_site_aniso_U_23
_atom_site_aniso_U_13
_atom_site_aniso_U_12
Nd1 0.0197(2) 0.0227(2) 0.0232(2) -0.00464(16) -0.00010(15) -0.00883(17)
Nd2 0.0205(2) 0.0237(2) 0.0245(2) -0.00664(16) 0.00228(15) -0.01119(17)
S1 0.0466(14) 0.0541(15) 0.0528(15) -0.0162(12) 0.0125(11) -0.0342(13)
S2 0.0379(14) 0.0384(13) 0.083(2) -0.0246(13) 0.0039(13) -0.0124(11)
S3 0.0364(14) 0.0497(15) 0.100(2) -0.0313(15) -0.0031(13) -0.0220(12)
S4 0.0431(13) 0.0292(11) 0.0434(13) -0.0061(9) -0.0013(10) -0.0153(10)
O1 0.035(3) 0.037(3) 0.049(4) -0.002(3) 0.000(3) -0.025(3)
O2 0.026(3) 0.037(4) 0.077(5) -0.027(3) 0.001(3) -0.008(3)
O3 0.026(3) 0.045(4) 0.095(6) -0.033(4) 0.001(3) -0.018(3)
O4 0.032(3) 0.026(3) 0.042(3) -0.005(2) 0.003(3) -0.013(3)
O5 0.039(3) 0.023(3) 0.032(3) -0.006(2) 0.002(2) -0.015(3)
O6 0.038(3) 0.030(3) 0.027(3) -0.004(2) -0.002(2) -0.013(3)
O7 0.044(4) 0.034(3) 0.034(3) -0.006(3) 0.005(3) -0.021(3)
O9 0.031(3) 0.035(3) 0.037(3) -0.014(3) -0.001(3) -0.006(3)
O10 0.048(4) 0.043(3) 0.025(3) -0.006(3) 0.003(3) -0.028(3)
O11 0.034(3) 0.031(3) 0.035(3) -0.006(2) -0.002(2) -0.019(3)
O12 0.029(3) 0.035(3) 0.030(3) -0.004(2) -0.004(2) -0.011(3)
O13 0.025(3) 0.041(3) 0.035(3) -0.006(3) -0.005(2) -0.015(3)
O14 0.047(5) 0.158(10) 0.051(5) -0.032(6) 0.016(4) -0.041(6)
O15 0.105(3) 0.107(3) 0.106(3) -0.0228(12) 0.0022(10) -0.0504(18)
O16 0.098(3) 0.101(3) 0.099(3) -0.0201(12) 0.0011(10) -0.0477(18)
O17 0.072(6) 0.125(8) 0.044(5) 0.012(5) -0.018(4) -0.049(6)
O18 0.079(7) 0.094(7) 0.061(6) -0.042(5) 0.011(5) -0.014(5)
O19 0.062(6) 0.123(9) 0.097(8) -0.046(7) 0.027(6) 0.013(6)
O20 0.085(7) 0.133(10) 0.042(5) -0.001(5) -0.019(5) -0.018(7)
O21 0.059(6) 0.118(9) 0.110(8) -0.030(7) -0.051(6) 0.016(6)
O22 0.024(3) 0.040(3) 0.028(3) -0.009(3) 0.000(2) -0.008(3)
O23 0.063(6) 0.096(7) 0.047(5) 0.005(5) -0.010(4) -0.011(5)
O24 0.038(5) 0.160(11) 0.087(7) 0.018(7) -0.027(5) -0.025(6)
O25 0.036(5) 0.155(11) 0.098(8) -0.005(7) 0.029(5) -0.026(6)
O26 0.074(6) 0.086(7) 0.060(6) 0.006(5) 0.027(5) -0.024(5)
O27 0.118(8) 0.072(6) 0.100(7) 0.027(5) -0.015(6) -0.074(6)
O28 0.096(7) 0.086(7) 0.060(6) -0.001(5) 0.026(5) -0.045(6)
O29 0.170(12) 0.089(7) 0.114(9) -0.033(6) -0.029(8) -0.087(8)
O30 0.116(8) 0.108(8) 0.064(6) -0.041(6) 0.001(6) -0.063(7)
O31 0.074(5) 0.041(4) 0.034(3) -0.007(3) 0.005(3) -0.040(4)
O32 0.105(8) 0.061(6) 0.069(6) -0.002(5) 0.024(5) -0.037(6)
O33 0.173(12) 0.052(6) 0.105(8) 0.005(5) 0.024(8) -0.068(7)
O34 0.080(6) 0.062(6) 0.151(10) -0.071(6) 0.019(6) -0.033(5)
O35 0.149(11) 0.083(7) 0.078(7) -0.050(6) 0.042(7) -0.045(7)
O36 0.052(6) 0.181(12) 0.124(9) -0.055(8) -0.001(5) -0.076(7)
O37 0.104(3) 0.106(3) 0.105(3) -0.0219(12) 0.0029(10) -0.0516(18)
O38 0.096(8) 0.156(10) 0.051(5) -0.033(6) 0.024(5) -0.079(8)
O39 0.027(3) 0.034(3) 0.037(3) -0.007(3) 0.006(2) -0.012(3)
O40 0.034(3) 0.046(4) 0.033(3) -0.016(3) 0.005(2) -0.022(3)
O8 0.063(5) 0.076(6) 0.062(5) -0.011(4) -0.017(4) -0.036(5)
C50 0.042(5) 0.032(5) 0.038(5) -0.008(4) -0.001(4) -0.017(4)
N1 0.031(5) 0.062(6) 0.058(6) 0.006(5) -0.011(4) -0.011(4)
N2 0.034(5) 0.065(6) 0.062(6) -0.005(5) 0.019(4) -0.017(4)
N3 0.050(6) 0.062(6) 0.080(8) -0.020(5) -0.018(5) -0.023(5)
N4 0.065(6) 0.082(7) 0.064(6) -0.030(5) 0.036(5) -0.053(6)
N5 0.044(5) 0.091(8) 0.053(6) 0.018(5) -0.020(5) -0.031(5)
N6 0.042(5) 0.125(10) 0.071(8) -0.046(7) 0.019(5) -0.034(6)
N7 0.052(6) 0.062(7) 0.094(9) -0.050(6) 0.001(6) -0.017(5)
N8 0.079(7) 0.038(5) 0.077(7) 0.010(5) -0.001(6) -0.032(5)
N9 0.056(6) 0.045(5) 0.076(7) -0.023(5) -0.016(5) -0.022(5)
N10 0.053(6) 0.063(6) 0.071(7) 0.015(5) -0.004(5) -0.038(5)
N11 0.058(6) 0.048(5) 0.059(6) -0.001(4) -0.022(5) -0.013(5)
N12 0.052(6) 0.053(6) 0.065(7) -0.025(5) 0.020(5) -0.017(5)
C1 0.060(8) 0.102(10) 0.080(9) -0.027(8) 0.014(6) -0.056(8)
C2 0.080(9) 0.061(8) 0.080(9) 0.005(6) 0.009(7) -0.041(7)
C3 0.071(9) 0.047(7) 0.090(10) -0.002(6) -0.011(7) -0.013(6)
C4 0.093(11) 0.077(9) 0.073(9) -0.040(8) 0.006(8) -0.015(8)
C5 0.078(10) 0.112(12) 0.081(10) -0.039(9) 0.000(8) -0.046(9)
C6 0.090(11) 0.118(12) 0.106(12) -0.035(10) 0.024(9) -0.084(10)
C7 0.092(10) 0.055(7) 0.066(8) -0.005(6) 0.020(7) -0.048(7)
C8 0.055(7) 0.031(5) 0.061(7) -0.010(5) -0.006(5) -0.004(5)
C9 0.029(5) 0.038(5) 0.064(7) -0.026(5) 0.002(4) -0.011(4)
C10 0.032(5) 0.038(5) 0.045(5) -0.014(4) 0.003(4) -0.018(4)
C11 0.024(4) 0.027(4) 0.042(5) -0.008(4) 0.001(3) -0.014(3)
C12 0.044(5) 0.031(4) 0.037(5) -0.006(4) 0.003(4) -0.017(4)
C13 0.049(6) 0.030(5) 0.054(6) 0.001(4) 0.000(5) -0.020(4)
C14 0.037(5) 0.027(5) 0.081(8) -0.010(5) -0.001(5) -0.014(4)
C15 0.023(4) 0.023(4) 0.026(4) -0.006(3) 0.003(3) -0.013(3)
C16 0.038(5) 0.024(4) 0.041(5) -0.004(4) -0.003(4) -0.013(4)
C17 0.031(5) 0.037(5) 0.060(6) -0.019(4) -0.006(4) -0.014(4)
C18 0.047(6) 0.033(5) 0.074(7) -0.010(5) -0.007(5) -0.025(5)
C19 0.049(6) 0.043(5) 0.053(6) 0.001(4) -0.002(5) -0.031(5)
C20 0.047(5) 0.037(5) 0.039(5) -0.005(4) 0.000(4) -0.024(4)
C21 0.032(4) 0.028(4) 0.034(4) -0.005(3) 0.000(3) -0.016(4)
C22 0.029(4) 0.022(4) 0.033(5) -0.003(3) 0.000(3) -0.014(3)
C23 0.029(4) 0.027(4) 0.035(4) -0.005(3) 0.002(3) -0.014(4)
C24 0.028(5) 0.033(5) 0.040(5) -0.007(4) 0.004(4) -0.009(4)
C25 0.032(5) 0.043(5) 0.048(6) -0.004(4) 0.009(4) -0.016(4)
C26 0.030(5) 0.051(6) 0.058(6) -0.005(5) 0.003(4) -0.014(5)
C27 0.023(4) 0.048(5) 0.045(5) -0.004(4) -0.001(4) -0.013(4)
C28 0.022(4) 0.034(5) 0.041(5) -0.007(4) 0.002(3) -0.008(4)
C29 0.027(4) 0.025(4) 0.031(4) -0.008(3) 0.007(3) -0.013(3)
C30 0.035(5) 0.021(4) 0.035(4) -0.006(3) 0.001(3) -0.015(3)
C31 0.034(5) 0.026(4) 0.040(5) -0.008(4) 0.007(4) -0.016(4)
C32 0.038(5) 0.034(5) 0.053(6) -0.012(4) 0.017(4) -0.015(4)
C33 0.041(6) 0.059(7) 0.065(7) -0.020(5) 0.010(5) -0.031(5)
C34 0.030(5) 0.040(5) 0.061(6) -0.009(4) -0.010(4) -0.015(4)
C35 0.029(4) 0.034(5) 0.043(5) -0.008(4) 0.001(4) -0.015(4)
C36 0.038(5) 0.027(4) 0.033(5) -0.003(3) 0.003(4) -0.014(4)
C37 0.030(4) 0.019(4) 0.028(4) -0.005(3) 0.001(3) -0.011(3)
C38 0.036(5) 0.053(6) 0.041(5) 0.003(4) -0.009(4) -0.023(5)
C39 0.019(4) 0.046(6) 0.065(7) -0.006(5) -0.004(4) -0.006(4)
C40 0.026(5) 0.061(6) 0.050(6) -0.021(5) 0.008(4) -0.019(5)
C41 0.031(5) 0.050(5) 0.040(5) -0.011(4) 0.003(4) -0.021(4)
C42 0.015(4) 0.028(4) 0.039(4) -0.004(3) -0.004(3) -0.010(3)
C43 0.032(5) 0.044(5) 0.031(5) -0.001(4) -0.002(4) -0.018(4)
C44 0.019(4) 0.021(4) 0.034(4) -0.005(3) 0.002(3) -0.011(3)
C45 0.044(5) 0.041(5) 0.042(5) -0.006(4) -0.008(4) -0.019(4)
C46 0.030(5) 0.030(5) 0.063(6) -0.004(4) -0.005(4) -0.004(4)
C47 0.036(5) 0.032(5) 0.047(5) -0.008(4) 0.006(4) -0.012(4)
C48 0.031(4) 0.029(4) 0.032(4) -0.003(3) 0.002(3) -0.018(4)
C49 0.027(4) 0.024(4) 0.031(4) -0.004(3) 0.000(3) -0.013(3)

loop_
_atom_type_symbol
_atom_type_description
_atom_type_scat_dispersion_real
_atom_type_scat_dispersion_imag
_atom_type_scat_source
C C 0.0033 0.0016 'International Tables Vol C Tables 4.2.6.8 and 6.1.1.4'
H H 0.0000 0.0000 'International Tables Vol C Tables 4.2.6.8 and 6.1.1.4'
N N 0.0061 0.0033 'International Tables Vol C Tables 4.2.6.8 and 6.1.1.4'
O O 0.0106 0.0060 'International Tables Vol C Tables 4.2.6.8 and 6.1.1.4'
S S 0.1246 0.1234 'International Tables Vol C Tables 4.2.6.8 and 6.1.1.4'
Nd Nd -0.1943 3.0179 'International Tables Vol C Tables 4.2.6.8 and 6.1.1.4'

loop_
_geom_angle_atom_site_label_1
_geom_angle_atom_site_label_2
_geom_angle_atom_site_label_3
_geom_angle
_geom_angle_site_symmetry_1
_geom_angle_site_symmetry_3
O6 Nd1 O13 143.1(2) . 2_766
O6 Nd1 O40 75.3(2) . .
O13 Nd1 O40 139.4(2) 2_766 .
O6 Nd1 O7 144.8(2) . .
O13 Nd1 O7 72.1(2) 2_766 .
O40 Nd1 O7 71.7(2) . .
O6 Nd1 O2 103.5(2) . .
O13 Nd1 O2 82.1(2) 2_766 .
O40 Nd1 O2 73.4(2) . .
O7 Nd1 O2 78.7(2) . .
O6 Nd1 O5 77.62(19) . .
O13 Nd1 O5 76.40(19) 2_766 .
O40 Nd1 O5 140.2(2) . .
O7 Nd1 O5 122.22(19) . .
O2 Nd1 O5 142.0(2) . .
O6 Nd1 O12 78.9(2) . .
O13 Nd1 O12 117.42(19) 2_766 .
O40 Nd1 O12 73.29(19) . .
O7 Nd1 O12 80.1(2) . .
O2 Nd1 O12 144.7(2) . .
O5 Nd1 O12 73.26(19) . .
O6 Nd1 O1 72.1(2) . .
O13 Nd1 O1 75.9(2) 2_766 .
O40 Nd1 O1 122.7(2) . .
O7 Nd1 O1 137.8(2) . .
O2 Nd1 O1 70.2(2) . .
O5 Nd1 O1 74.4(2) . .
O12 Nd1 O1 140.2(2) . .
O10 Nd2 O39 143.9(2) . .
O10 Nd2 O3 101.2(2) . .
O39 Nd2 O3 81.5(2) . .
O10 Nd2 O31 143.1(2) . .
O39 Nd2 O31 72.9(2) . .
O3 Nd2 O31 77.0(2) . .
O10 Nd2 O9 74.3(2) . .
O39 Nd2 O9 138.6(2) . .
O3 Nd2 O9 73.1(2) . .
O31 Nd2 O9 69.9(2) . .
O10 Nd2 O11 78.23(19) . .
O39 Nd2 O11 78.10(19) . .
O3 Nd2 O11 141.7(2) . .
O31 Nd2 O11 125.8(2) . .
O9 Nd2 O11 139.8(2) . .
O10 Nd2 O22 77.3(2) . .
O39 Nd2 O22 120.02(19) . .
O3 Nd2 O22 145.7(2) . .
O31 Nd2 O22 84.1(2) . .
O9 Nd2 O22 73.56(19) . .
O11 Nd2 O22 72.21(19) . .
O10 Nd2 O4 71.9(2) . .
O39 Nd2 O4 75.29(19) . .
O3 Nd2 O4 70.7(2) . .
O31 Nd2 O4 137.3(2) . .
O9 Nd2 O4 123.5(2) . .
O11 Nd2 O4 72.91(19) . .
O22 Nd2 O4 137.16(19) . .
O1 S1 C2 107.5(5) . .
O1 S1 C1 104.9(5) . .
C2 S1 C1 98.4(7) . .
O2 S2 C4 105.8(6) . .
O2 S2 C3 104.3(6) . .
C4 S2 C3 99.9(7) . .
O3 S3 C5 105.0(6) . .
O3 S3 C6 104.3(6) . .
C5 S3 C6 97.4(8) . .
O4 S4 C8 104.3(5) . .
O4 S4 C7 106.2(5) . .
C8 S4 C7 99.4(6) . .
S1 O1 Nd1 130.9(4) . .
S2 O2 Nd1 128.6(4) . .
S3 O3 Nd2 130.4(4) . .
S4 O4 Nd2 129.8(3) . .
C49 O5 Nd1 139.2(5) . .
C15 O6 Nd1 144.3(5) . .
C49 O7 Nd1 143.6(5) 2_766 .
C15 O9 Nd2 160.1(6) . .
C37 O10 Nd2 146.7(5) . .
C22 O11 Nd2 134.7(5) 2_765 .
C44 O12 Nd1 115.2(5) . .
C44 O13 Nd1 174.6(5) . 2_766
C29 O22 Nd2 108.0(5) . .
C22 O31 Nd2 142.1(5) . .
C29 O39 Nd2 168.1(6) 2_765 .
C37 O40 Nd1 156.8(5) . .
C48 C50 C45 118.1(8) . .
C48 C50 H50A 120.9 . .
C45 C50 H50A 120.9 . .
O23 N1 O24 123.6(10) . .
O23 N1 C27 119.2(8) . .
O24 N1 C27 117.1(10) . .
O25 N2 O26 124.1(10) . .
O25 N2 C25 117.7(10) . .
O26 N2 C25 118.2(9) . .
O8 N3 O36 123.0(10) . .
O8 N3 C34 120.3(10) . .
O36 N3 C34 116.7(11) . .
O38 N4 O37 123.0(11) . .
O38 N4 C32 119.8(9) . .
O37 N4 C32 117.1(11) . .
O17 N5 O16 121.7(10) . .
O17 N5 C38 120.7(9) . .
O16 N5 C38 117.5(11) . .
O14 N6 O15 123.3(11) . .
O14 N6 C40 120.6(11) . .
O15 N6 C40 116.0(12) . .
O35 N7 O34 122.4(11) . .
O35 N7 C9 118.1(10) . .
O34 N7 C9 119.4(13) . .
O32 N8 O33 124.8(11) . .
O32 N8 C13 118.7(9) . .
O33 N8 C13 116.5(11) . .
O30 N9 O29 124.3(11) . .
O30 N9 C17 118.7(9) . .
O29 N9 C17 116.9(11) . .
O27 N10 O28 125.0(11) . .
O27 N10 C19 116.8(12) . .
O28 N10 C19 118.2(9) . .
O20 N11 O21 121.9(11) . .
O20 N11 C45 119.6(10) . .
O21 N11 C45 118.5(11) . .
O18 N12 O19 123.3(10) . .
O18 N12 C47 119.8(9) . .
O19 N12 C47 116.8(11) . .
S1 C1 H1A 109.5 . .
S1 C1 H1B 109.5 . .
H1A C1 H1B 109.5 . .
S1 C1 H1C 109.5 . .
H1A C1 H1C 109.5 . .
H1B C1 H1C 109.5 . .
S1 C2 H2A 109.5 . .
S1 C2 H2B 109.5 . .
H2A C2 H2B 109.5 . .
S1 C2 H2C 109.5 . .
H2A C2 H2C 109.5 . .
H2B C2 H2C 109.5 . .
S2 C3 H3A 109.5 . .
S2 C3 H3B 109.5 . .
H3A C3 H3B 109.5 . .
S2 C3 H3C 109.5 . .
H3A C3 H3C 109.5 . .
H3B C3 H3C 109.5 . .
S2 C4 H4A 109.5 . .
S2 C4 H4B 109.5 . .
H4A C4 H4B 109.5 . .
S2 C4 H4C 109.5 . .
H4A C4 H4C 109.5 . .
H4B C4 H4C 109.5 . .
S3 C5 H5A 109.5 . .
S3 C5 H5B 109.5 . .
H5A C5 H5B 109.5 . .
S3 C5 H5C 109.5 . .
H5A C5 H5C 109.5 . .
H5B C5 H5C 109.5 . .
S3 C6 H6A 109.5 . .
S3 C6 H6B 109.5 . .
H6A C6 H6B 109.5 . .
S3 C6 H6C 109.5 . .
H6A C6 H6C 109.5 . .
H6B C6 H6C 109.5 . .
S4 C7 H7A 109.5 . .
S4 C7 H7B 109.5 . .
H7A C7 H7B 109.5 . .
S4 C7 H7C 109.5 . .
H7A C7 H7C 109.5 . .
H7B C7 H7C 109.5 . .
S4 C8 H8A 109.5 . .
S4 C8 H8B 109.5 . .
H8A C8 H8B 109.5 . .
S4 C8 H8C 109.5 . .
H8A C8 H8C 109.5 . .
H8B C8 H8C 109.5 . .
C14 C9 C10 122.5(9) . .
C14 C9 N7 118.7(10) . .
C10 C9 N7 118.8(10) . .
C11 C10 C9 119.2(9) . .
C11 C10 H10A 120.4 . .
C9 C10 H10A 120.4 . .
C10 C11 C12 119.3(8) . .
C10 C11 C49 120.1(8) . .
C12 C11 C49 120.5(7) . .
C13 C12 C11 119.2(9) . .
C13 C12 H12A 120.4 . .
C11 C12 H12A 120.4 . .
C14 C13 C12 122.6(9) . .
C14 C13 N8 119.4(9) . .
C12 C13 N8 118.0(9) . .
C9 C14 C13 117.1(9) . .
C9 C14 H14A 121.4 . .
C13 C14 H14A 121.4 . .
O9 C15 O6 126.6(7) . .
O9 C15 C48 117.2(7) . .
O6 C15 C48 116.3(7) . .
C17 C16 C21 119.1(9) . .
C17 C16 H16A 120.4 . .
C21 C16 H16A 120.4 . .
C18 C17 C16 123.0(9) . .
C18 C17 N9 118.4(9) . .
C16 C17 N9 118.7(9) . .
C19 C18 C17 116.2(8) . .
C19 C18 H18A 121.9 . .
C17 C18 H18A 121.9 . .
C18 C19 C20 123.3(9) . .
C18 C19 N10 118.7(9) . .
C20 C19 N10 118.0(9) . .
C21 C20 C19 118.8(9) . .
C21 C20 H20A 120.6 . .
C19 C20 H20A 120.6 . .
C20 C21 C16 119.4(8) . .
C20 C21 C22 120.4(7) . .
C16 C21 C22 120.0(7) . .
O31 C22 O11 127.8(7) . 2_765
O31 C22 C21 115.2(7) . .
O11 C22 C21 117.0(7) 2_765 .
C24 C23 C28 119.8(8) . .
C24 C23 C29 119.4(7) . .
C28 C23 C29 120.8(7) . .
C23 C24 C25 118.6(9) . .
C23 C24 H24A 120.7 . .
C25 C24 H24A 120.7 . .
C26 C25 C24 123.6(9) . .
C26 C25 N2 116.9(9) . .
C24 C25 N2 119.4(9) . .
C27 C26 C25 115.5(9) . .
C27 C26 H26A 122.3 . .
C25 C26 H26A 122.3 . .
C26 C27 C28 123.1(9) . .
C26 C27 N1 118.0(8) . .
C28 C27 N1 118.9(8) . .
C27 C28 C23 119.5(8) . .
C27 C28 H28A 120.3 . .
C23 C28 H28A 120.3 . .
O39 C29 O22 123.1(7) 2_765 .
O39 C29 C23 118.8(7) 2_765 .
O22 C29 C23 118.0(7) . .
C35 C30 C31 119.6(8) . .
C35 C30 C37 120.5(8) . .
C31 C30 C37 119.8(7) . .
C32 C31 C30 119.5(9) . .
C32 C31 H31A 120.2 . .
C30 C31 H31A 120.2 . .
C31 C32 C33 122.3(9) . .
C31 C32 N4 117.0(9) . .
C33 C32 N4 120.7(9) . .
C34 C33 C32 117.5(9) . .
C34 C33 H33A 121.3 . .
C32 C33 H33A 121.3 . .
C33 C34 C35 122.3(9) . .
C33 C34 N3 119.6(9) . .
C35 C34 N3 118.1(10) . .
C30 C35 C34 118.8(9) . .
C30 C35 H35A 120.6 . .
C34 C35 H35A 120.6 . .
C47 C36 C48 118.8(8) . .
C47 C36 H36A 120.6 . .
C48 C36 H36A 120.6 . .
O10 C37 O40 124.3(8) . .
O10 C37 C30 116.9(7) . .
O40 C37 C30 118.6(7) . .
C39 C38 C43 122.1(9) . .
C39 C38 N5 119.9(9) . .
C43 C38 N5 117.9(9) . .
C38 C39 C40 117.7(8) . .
C38 C39 H39A 121.2 . .
C40 C39 H39A 121.2 . .
C41 C40 C39 122.7(9) . .
C41 C40 N6 117.1(9) . .
C39 C40 N6 120.1(9) . .
C40 C41 C42 118.3(8) . .
C40 C41 H41A 120.9 . .
C42 C41 H41A 120.9 . .
C41 C42 C43 119.6(8) . .
C41 C42 C44 120.6(7) . .
C43 C42 C44 119.7(7) . .
C38 C43 C42 119.6(8) . .
C38 C43 H43A 120.2 . .
C42 C43 H43A 120.2 . .
O12 C44 O13 126.7(7) . .
O12 C44 C42 117.0(7) . .
O13 C44 C42 116.3(7) . .
C46 C45 C50 122.8(9) . .
C46 C45 N11 119.9(9) . .
C50 C45 N11 117.3(9) . .
C45 C46 C47 117.2(9) . .
C45 C46 H46A 121.4 . .
C47 C46 H46A 121.4 . .
C36 C47 C46 122.5(9) . .
C36 C47 N12 118.4(9) . .
C46 C47 N12 119.0(9) . .
C50 C48 C36 120.5(8) . .
C50 C48 C15 119.1(7) . .
C36 C48 C15 120.4(7) . .
O7 C49 O5 127.8(7) 2_766 .
O7 C49 C11 115.9(7) 2_766 .
O5 C49 C11 116.3(7) . .

loop_
_geom_bond_atom_site_label_1
_geom_bond_atom_site_label_2
_geom_bond_distance
_geom_bond_site_symmetry_2
Nd1 O6 2.368(6) .
Nd1 O13 2.374(6) 2_766
Nd1 O40 2.433(6) .
Nd1 O7 2.440(6) .
Nd1 O2 2.447(6) .
Nd1 O5 2.456(5) .
Nd1 O12 2.487(6) .
Nd1 O1 2.495(6) .
Nd2 O10 2.348(6) .
Nd2 O39 2.400(6) .
Nd2 O3 2.440(6) .
Nd2 O31 2.444(6) .
Nd2 O9 2.445(6) .
Nd2 O11 2.482(5) .
Nd2 O22 2.493(6) .
Nd2 O4 2.493(6) .
S1 O1 1.501(6) .
S1 C2 1.760(13) .
S1 C1 1.784(12) .
S2 O2 1.495(7) .
S2 C4 1.731(14) .
S2 C3 1.767(13) .
S3 O3 1.490(6) .
S3 C5 1.781(14) .
S3 C6 1.793(13) .
S4 O4 1.521(6) .
S4 C8 1.766(10) .
S4 C7 1.775(11) .
O5 C49 1.243(9) .
O6 C15 1.238(9) .
O7 C49 1.239(10) 2_766
O9 C15 1.225(9) .
O10 C37 1.250(9) .
O11 C22 1.240(10) 2_765
O12 C44 1.207(9) .
O13 C44 1.250(9) .
O13 Nd1 2.374(6) 2_766
O14 N6 1.190(14) .
O15 N6 1.261(15) .
O16 N5 1.223(14) .
O17 N5 1.183(13) .
O18 N12 1.186(13) .
O19 N12 1.214(13) .
O20 N11 1.198(13) .
O21 N11 1.214(13) .
O22 C29 1.252(10) .
O23 N1 1.196(12) .
O24 N1 1.210(12) .
O25 N2 1.197(12) .
O26 N2 1.204(12) .
O27 N10 1.210(13) .
O28 N10 1.214(14) .
O29 N9 1.221(13) .
O30 N9 1.205(13) .
O31 C22 1.232(10) .
O32 N8 1.209(13) .
O33 N8 1.224(12) .
O34 N7 1.196(13) .
O35 N7 1.184(15) .
O36 N3 1.231(13) .
O37 N4 1.201(14) .
O38 N4 1.173(13) .
O39 C29 1.238(9) 2_765
O40 C37 1.253(9) .
O8 N3 1.196(13) .
C50 C48 1.367(12) .
C50 C45 1.389(13) .
C50 H50A 0.9300 .
N1 C27 1.475(13) .
N2 C25 1.463(12) .
N3 C34 1.463(13) .
N4 C32 1.467(13) .
N5 C38 1.462(12) .
N6 C40 1.440(14) .
N7 C9 1.466(13) .
N8 C13 1.488(14) .
N9 C17 1.473(13) .
N10 C19 1.465(14) .
N11 C45 1.455(13) .
N12 C47 1.467(13) .
C1 H1A 0.9600 .
C1 H1B 0.9600 .
C1 H1C 0.9600 .
C2 H2A 0.9600 .
C2 H2B 0.9600 .
C2 H2C 0.9600 .
C3 H3A 0.9600 .
C3 H3B 0.9600 .
C3 H3C 0.9600 .
C4 H4A 0.9600 .
C4 H4B 0.9600 .
C4 H4C 0.9600 .
C5 H5A 0.9600 .
C5 H5B 0.9600 .
C5 H5C 0.9600 .
C6 H6A 0.9600 .
C6 H6B 0.9600 .
C6 H6C 0.9600 .
C7 H7A 0.9600 .
C7 H7B 0.9600 .
C7 H7C 0.9600 .
C8 H8A 0.9600 .
C8 H8B 0.9600 .
C8 H8C 0.9600 .
C9 C14 1.355(15) .
C9 C10 1.379(13) .
C10 C11 1.366(12) .
C10 H10A 0.9300 .
C11 C12 1.375(12) .
C11 C49 1.511(11) .
C12 C13 1.373(12) .
C12 H12A 0.9300 .
C13 C14 1.354(14) .
C14 H14A 0.9300 .
C15 C48 1.526(11) .
C16 C17 1.374(12) .
C16 C21 1.375(12) .
C16 H16A 0.9300 .
C17 C18 1.365(14) .
C18 C19 1.357(14) .
C18 H18A 0.9300 .
C19 C20 1.379(13) .
C20 C21 1.371(12) .
C20 H20A 0.9300 .
C21 C22 1.519(11) .
C22 O11 1.240(10) 2_765
C23 C24 1.363(12) .
C23 C28 1.379(12) .
C23 C29 1.506(11) .
C24 C25 1.390(13) .
C24 H24A 0.9300 .
C25 C26 1.375(14) .
C26 C27 1.369(14) .
C26 H26A 0.9300 .
C27 C28 1.377(12) .
C28 H28A 0.9300 .
C29 O39 1.238(9) 2_765
C30 C35 1.371(12) .
C30 C31 1.380(12) .
C30 C37 1.496(11) .
C31 C32 1.368(13) .
C31 H31A 0.9300 .
C32 C33 1.370(15) .
C33 C34 1.355(15) .
C33 H33A 0.9300 .
C34 C35 1.395(13) .
C35 H35A 0.9300 .
C36 C47 1.361(12) .
C36 C48 1.375(12) .
C36 H36A 0.9300 .
C38 C39 1.357(14) .
C38 C43 1.370(13) .
C39 C40 1.385(14) .
C39 H39A 0.9300 .
C40 C41 1.380(13) .
C41 C42 1.383(12) .
C41 H41A 0.9300 .
C42 C43 1.400(11) .
C42 C44 1.512(10) .
C43 H43A 0.9300 .
C45 C46 1.344(14) .
C46 C47 1.374(14) .
C46 H46A 0.9300 .
C49 O7 1.239(10) 2_766
